data_7040751
loop_
_publ_author_name
'Suhr, Kristin J.'
'Bastatas, Lyndon D.'
'Shen, Yulong'
'Mitchell, Lauren A.'
'Frazier, Gary A.'
'Taylor, David W.'
'Slinker, Jason D.'
'Holliday, Bradley J.'

_publ_section_title
;
 Phenyl substitution of cationic bis-cyclometalated iridium(iii) complexes
 for iTMC-LEECs.
;
_journal_issue 44
_journal_name_full 'Dalton transactions (Cambridge, England : 2003)'
_journal_page_first 17807
_journal_page_last 17823
_journal_paper_doi 10.1039/c6dt03415b
_journal_volume 45
_journal_year 2016
_chemical_formula_moiety 'C10 H6 Br2 N2'
_chemical_formula_sum 'C10 H6 Br2 N2'
_chemical_formula_weight 313.99
_chemical_name_systematic
;
4,4'-dibromo-2,2'-bipyridine
;
_space_group_crystal_system monoclinic
_space_group_IT_number 14
_space_group_name_Hall '-P 2yn'
_space_group_name_H-M_alt 'P 1 21/n 1'
_symmetry_space_group_name_Hall '-P 2yn'
_symmetry_space_group_name_H-M 'P 1 21/n 1'
_atom_sites_solution_hydrogens geom
_audit_creation_method SHELXL-2013
_audit_update_record
;
2015-03-17 deposited with the CCDC.
2016-09-27 downloaded from the CCDC.
;
_cell_angle_alpha 90
_cell_angle_beta 93.273(9)
_cell_angle_gamma 90
_cell_formula_units_Z 2
_cell_length_a 3.9238(11)
_cell_length_b 15.660(5)
_cell_length_c 7.824(2)
_cell_measurement_reflns_used 1618
_cell_measurement_temperature 100(2)
_cell_measurement_theta_max 25.0
_cell_measurement_theta_min 3.0
_cell_volume 480.0(2)
_computing_cell_refinement 'CrystalClear (Rigaku Inc., 2008)'
_computing_data_collection 'CrystalClear (Rigaku Inc., 2008)'
_computing_data_reduction 'CrystalClear (Rigaku Inc., 2008)'
_computing_molecular_graphics 'XP SHELXTL/PC, Siemens Analytical'
_computing_publication_material 'XP SHELXTL/PC, Siemens Analytical'
_computing_structure_refinement 'SHELXL-2013 (Sheldrick, 2013)'
_computing_structure_solution
;

SIR97 - Altomare A., Burla M.C., Camalli M., Cascarano G.L., Giacovazzo C., 
Guagliardi A., Moliterni A.G.G., Polidori G.,Spagna R.
;
_diffrn_ambient_temperature 100(2)
_diffrn_measured_fraction_theta_full 0.950
_diffrn_measured_fraction_theta_max 0.972
_diffrn_measurement_device_type 'Rigaku AFC-12 with Saturn 724+ CCD'
_diffrn_measurement_method \w-scans
_diffrn_radiation_type MoK\a
_diffrn_radiation_wavelength 0.71075
_diffrn_reflns_av_R_equivalents 0.1668
_diffrn_reflns_av_unetI/netI 0.0792
_diffrn_reflns_Laue_measured_fraction_full 0.950
_diffrn_reflns_Laue_measured_fraction_max 0.972
_diffrn_reflns_limit_h_max 4
_diffrn_reflns_limit_h_min -4
_diffrn_reflns_limit_k_max 15
_diffrn_reflns_limit_k_min -18
_diffrn_reflns_limit_l_max 8
_diffrn_reflns_limit_l_min -9
_diffrn_reflns_number 5251
_diffrn_reflns_point_group_measured_fraction_full 0.950
_diffrn_reflns_point_group_measured_fraction_max 0.972
_diffrn_reflns_theta_full 25.242
_diffrn_reflns_theta_max 24.969
_diffrn_reflns_theta_min 3.684
_diffrn_source 'sealed tube'
_exptl_absorpt_coefficient_mu 8.400
_exptl_absorpt_correction_T_max 1.00
_exptl_absorpt_correction_T_min 0.570
_exptl_absorpt_correction_type multi-scan
_exptl_absorpt_process_details
;
Abscor. T. Higashi (2001). The Rigaku Corporation, Tokyo, Japan.
;
_exptl_crystal_colour colorless
_exptl_crystal_density_diffrn 2.173
_exptl_crystal_description prism
_exptl_crystal_F_000 300
_exptl_crystal_recrystallization_method 'Re-crystallisation from solvent: Acetonitrile'
_exptl_crystal_size_max 0.230
_exptl_crystal_size_mid 0.060
_exptl_crystal_size_min 0.010
_refine_diff_density_max 1.830
_refine_diff_density_min -1.186
_refine_diff_density_rms 0.228
_refine_ls_extinction_method none
_refine_ls_goodness_of_fit_ref 1.101
_refine_ls_hydrogen_treatment constr
_refine_ls_matrix_type full
_refine_ls_number_parameters 64
_refine_ls_number_reflns 828
_refine_ls_number_restraints 0
_refine_ls_restrained_S_all 1.101
_refine_ls_R_factor_all 0.0528
_refine_ls_R_factor_gt 0.0488
_refine_ls_shift/su_max 0.001
_refine_ls_shift/su_mean 0.000
_refine_ls_structure_factor_coef Fsqd
_refine_ls_weighting_details 'w=1/[\s^2^(Fo^2^)+(0.0804P)^2^+0.8513P] where P=(Fo^2^+2Fc^2^)/3'
_refine_ls_weighting_scheme calc
_refine_ls_wR_factor_gt 0.1305
_refine_ls_wR_factor_ref 0.1351
_reflns_Friedel_coverage 0.000
_reflns_number_gt 760
_reflns_number_total 828
_reflns_threshold_expression 'I > 2\s(I)'
_cod_data_source_file c6dt03415b2.cif
_cod_data_source_block shelx
_cod_depositor_comments 'Adding full bibliography for 7040751--7040757.cif.'
_cod_database_code 7040751
_shelx_space_group_comment
;
The symmetry employed for this shelxl refinement is uniquely defined
by the following loop, which should always be used as a source of
symmetry information in preference to the above space-group names.
They are only intended as comments.
;
_shelx_estimated_absorpt_t_min 0.248
_shelx_estimated_absorpt_t_max 0.921
_shelxl_version_number 2013-4

loop_
_space_group_symop_operation_xyz
'x, y, z'
'-x+1/2, y+1/2, -z+1/2'
'-x, -y, -z'
'x-1/2, -y-1/2, z-1/2'

loop_
_atom_site_label
_atom_site_type_symbol
_atom_site_fract_x
_atom_site_fract_y
_atom_site_fract_z
_atom_site_U_iso_or_equiv
_atom_site_adp_type
_atom_site_occupancy
_atom_site_site_symmetry_order
_atom_site_calc_flag
_atom_site_refinement_flags_posn
_atom_site_refinement_flags_adp
C1 C 0.8354(14) 0.3317(4) 0.5089(7) 0.0219(13) Uani 1 1 d . .
H1 H 0.9064 0.2872 0.5855 0.026 Uiso 1 1 calc R U
C2 C 0.8918(15) 0.3216(3) 0.3373(7) 0.0212(12) Uani 1 1 d . .
H2 H 0.9950 0.2714 0.2960 0.025 Uiso 1 1 calc R U
C3 C 0.7928(14) 0.3871(3) 0.2290(8) 0.0184(12) Uani 1 1 d . .
C4 C 0.6395(13) 0.4592(3) 0.2886(7) 0.0185(12) Uani 1 1 d . .
H4 H 0.5718 0.5046 0.2137 0.022 Uiso 1 1 calc R U
C5 C 0.5874(13) 0.4632(3) 0.4623(7) 0.0193(12) Uani 1 1 d . .
Br1 Br 0.86523(13) 0.37999(3) -0.00720(6) 0.0211(3) Uani 1 1 d . .
N1 N 0.6868(12) 0.4003(3) 0.5732(7) 0.0220(11) Uani 1 1 d . .

loop_
_atom_site_aniso_label
_atom_site_aniso_U_11
_atom_site_aniso_U_22
_atom_site_aniso_U_33
_atom_site_aniso_U_23
_atom_site_aniso_U_13
_atom_site_aniso_U_12
C1 0.028(3) 0.014(3) 0.024(3) -0.001(2) 0.004(2) 0.004(2)
C2 0.032(3) 0.011(3) 0.021(3) -0.001(2) 0.003(2) 0.001(2)
C3 0.018(3) 0.016(3) 0.021(3) -0.003(2) 0.005(2) -0.0032(19)
C4 0.025(3) 0.011(3) 0.019(3) 0.001(2) 0.003(2) 0.0000(19)
C5 0.024(3) 0.011(3) 0.023(3) 0.002(2) 0.001(2) -0.003(2)
Br1 0.0290(5) 0.0149(5) 0.0198(5) -0.00141(18) 0.0057(3) 0.00073(17)
N1 0.029(2) 0.012(2) 0.025(3) -0.002(2) 0.001(2) 0.001(2)

loop_
_atom_type_symbol
_atom_type_description
_atom_type_scat_dispersion_real
_atom_type_scat_dispersion_imag
_atom_type_scat_source
C C 0.0033 0.0016 'International Tables Vol C Tables 4.2.6.8 and 6.1.1.4'
H H 0.0000 0.0000 'International Tables Vol C Tables 4.2.6.8 and 6.1.1.4'
Br Br -0.2901 2.4595 'International Tables Vol C Tables 4.2.6.8 and 6.1.1.4'
N N 0.0061 0.0033 'International Tables Vol C Tables 4.2.6.8 and 6.1.1.4'

loop_
_geom_angle_atom_site_label_1
_geom_angle_atom_site_label_2
_geom_angle_atom_site_label_3
_geom_angle
_geom_angle_site_symmetry_3
N1 C1 C2 123.8(5) .
N1 C1 H1 118.1 .
C2 C1 H1 118.1 .
C3 C2 C1 117.3(5) .
C3 C2 H2 121.3 .
C1 C2 H2 121.3 .
C2 C3 C4 121.3(6) .
C2 C3 Br1 120.4(4) .
C4 C3 Br1 118.3(4) .
C3 C4 C5 117.5(5) .
C3 C4 H4 121.3 .
C5 C4 H4 121.3 .
N1 C5 C4 122.8(5) .
N1 C5 C5 115.7(6) 3_666
C4 C5 C5 121.5(6) 3_666
C1 N1 C5 117.3(5) .

loop_
_geom_bond_atom_site_label_1
_geom_bond_atom_site_label_2
_geom_bond_distance
_geom_bond_site_symmetry_2
C1 N1 1.335(8) .
C1 C2 1.382(8) .
C1 H1 0.9500 .
C2 C3 1.372(8) .
C2 H2 0.9500 .
C3 C4 1.372(7) .
C3 Br1 1.889(6) .
C4 C5 1.387(8) .
C4 H4 0.9500 .
C5 N1 1.354(8) .
C5 C5 1.482(11) 3_666

loop_
_geom_torsion_atom_site_label_1
_geom_torsion_atom_site_label_2
_geom_torsion_atom_site_label_3
_geom_torsion_atom_site_label_4
_geom_torsion
_geom_torsion_site_symmetry_1
_geom_torsion_site_symmetry_4
N1 C1 C2 C3 1.1(8) . .
C1 C2 C3 C4 -0.9(8) . .
C1 C2 C3 Br1 179.1(4) . .
C2 C3 C4 C5 -0.2(8) . .
Br1 C3 C4 C5 179.8(4) . .
C3 C4 C5 N1 1.3(8) . .
C3 C4 C5 C5 -177.7(6) . 3_666
C2 C1 N1 C5 -0.1(8) . .
C4 C5 N1 C1 -1.2(8) . .
C5 C5 N1 C1 177.9(6) 3_666 .
